data_7236160
loop_
_publ_author_name
'Kitos, Alexandros A.'
'Moushi, Eleni E.'
'Manos, Manolis J.'
'Papatriantafyllopoulou, Constantina'
'Tasiopoulos, Anastasios J.'
'Perlepes, Spyros P.'
'Nastopoulos, Vassilios'

_publ_section_title
;
 Solvent-dependent access to mono- and dinuclear copper(ii) assemblies
 based on a flexible imidazole ligand
;
_journal_issue 25
_journal_name_full CrystEngComm
_journal_page_first 4733
_journal_paper_doi 10.1039/C6CE00445H
_journal_volume 18
_journal_year 2016
_chemical_formula_moiety 'C18 H16 Cl2 Cu N4'
_chemical_formula_sum 'C18 H16 Cl2 Cu N4'
_chemical_formula_weight 422.79
_space_group_crystal_system orthorhombic
_space_group_IT_number 61
_space_group_name_Hall '-P 2ac 2ab'
_space_group_name_H-M_alt 'P b c a'
_atom_sites_solution_hydrogens geom
_atom_sites_solution_primary direct
_atom_sites_solution_secondary difmap
_audit_creation_method SHELXL-2014/7
_audit_update_record
;
2016-04-21 deposited with the CCDC.
2016-05-04 downloaded from the CCDC.
;
_cell_angle_alpha 90
_cell_angle_beta 90
_cell_angle_gamma 90
_cell_formula_units_Z 4
_cell_length_a 14.0408(5)
_cell_length_b 7.0121(2)
_cell_length_c 18.5908(6)
_cell_measurement_reflns_used 4191
_cell_measurement_temperature 100(2)
_cell_measurement_theta_max 28.8486
_cell_measurement_theta_min 2.8957
_cell_volume 1830.37(10)
_computing_cell_refinement 'CrysAlisPro (Agilent Technologies, 2013)'
_computing_data_collection 'CrysAlisPro (Agilent Technologies, 2013)'
_computing_data_reduction 'CrysAlisPro (Agilent Technologies, 2013)'
_computing_molecular_graphics
;ORTEP-3 for Windows (Farrugia, 1997); PLATON (Spek, 1990);
MERCURY (Bruno et al. 2002); DIAMOND (Brandenburg, 2014); 
X-SEED (Barbour, 2001)
;
_computing_publication_material 'WINGX (Farrugia, 1999)'
_computing_structure_refinement 'SHELXL-2014/7 (Sheldrick, 2014)'
_computing_structure_solution 'SIR92 (Altomare et al., 1994)'
_diffrn_ambient_temperature 100(2)
_diffrn_detector_area_resol_mean 10.4223
_diffrn_measured_fraction_theta_full 0.998
_diffrn_measured_fraction_theta_max 0.995
_diffrn_measurement_device_type 'Oxford Diffraction SuperNova with Atlas detector'
_diffrn_measurement_method '\w scans'
_diffrn_radiation_monochromator mirror
_diffrn_radiation_type MoK\a
_diffrn_radiation_wavelength 0.71073
_diffrn_reflns_av_R_equivalents 0.0292
_diffrn_reflns_av_unetI/netI 0.0249
_diffrn_reflns_Laue_measured_fraction_full 0.998
_diffrn_reflns_Laue_measured_fraction_max 0.995
_diffrn_reflns_limit_h_max 13
_diffrn_reflns_limit_h_min -17
_diffrn_reflns_limit_k_max 8
_diffrn_reflns_limit_k_min -8
_diffrn_reflns_limit_l_max 23
_diffrn_reflns_limit_l_min -23
_diffrn_reflns_number 8286
_diffrn_reflns_point_group_measured_fraction_full 0.998
_diffrn_reflns_point_group_measured_fraction_max 0.995
_diffrn_reflns_theta_full 25.242
_diffrn_reflns_theta_max 27.000
_diffrn_reflns_theta_min 2.901
_diffrn_source 'SuperNova (Mo) X-ray Source'
_exptl_absorpt_coefficient_mu 1.493
_exptl_absorpt_correction_T_max 1.0000
_exptl_absorpt_correction_T_min 0.8417
_exptl_absorpt_correction_type multi-scan
_exptl_absorpt_process_details
;
CrysAlisPro, Agilent Technologies,
Version 1.171.36.28 (release 01-02-2013 CrysAlis171 .NET)
(compiled Feb 1 2013,16:14:44)
Empirical absorption correction using spherical harmonics, 
implemented in SCALE3 ABSPACK scaling algorithm.
;
_exptl_crystal_colour green
_exptl_crystal_density_diffrn 1.534
_exptl_crystal_density_method 'not measured'
_exptl_crystal_description prism
_exptl_crystal_F_000 860
_exptl_crystal_size_max 0.25
_exptl_crystal_size_mid 0.18
_exptl_crystal_size_min 0.12
_refine_diff_density_max 0.352
_refine_diff_density_min -0.345
_refine_diff_density_rms 0.059
_refine_ls_extinction_method none
_refine_ls_goodness_of_fit_ref 1.080
_refine_ls_hydrogen_treatment mixed
_refine_ls_matrix_type full
_refine_ls_number_parameters 118
_refine_ls_number_reflns 1982
_refine_ls_number_restraints 1
_refine_ls_restrained_S_all 1.080
_refine_ls_R_factor_all 0.0318
_refine_ls_R_factor_gt 0.0256
_refine_ls_shift/su_max 0.001
_refine_ls_shift/su_mean 0.000
_refine_ls_structure_factor_coef Fsqd
_refine_ls_weighting_details 'w=1/[\s^2^(Fo^2^)+(0.0298P)^2^+0.8325P] where P=(Fo^2^+2Fc^2^)/3'
_refine_ls_weighting_scheme calc
_refine_ls_wR_factor_gt 0.0641
_refine_ls_wR_factor_ref 0.0681
_reflns_Friedel_coverage 0.000
_reflns_number_gt 1706
_reflns_number_total 1982
_reflns_threshold_expression 'I > 2\s(I)'
_cod_data_source_file c6ce00445h2.cif
_cod_data_source_block 5
_cod_database_code 7236160
_shelx_shelxl_version_number 2014/7
_shelx_space_group_comment
;
The symmetry employed for this shelxl refinement is uniquely defined
by the following loop, which should always be used as a source of
symmetry information in preference to the above space-group names.
They are only intended as comments.
;
_shelx_estimated_absorpt_t_min 0.707
_shelx_estimated_absorpt_t_max 0.841

loop_
_space_group_symop_operation_xyz
'x, y, z'
'-x+1/2, -y, z+1/2'
'x+1/2, -y+1/2, -z'
'-x, y+1/2, -z+1/2'
'-x, -y, -z'
'x-1/2, y, -z-1/2'
'-x-1/2, y-1/2, z'
'x, -y-1/2, z-1/2'

loop_
_atom_site_label
_atom_site_type_symbol
_atom_site_fract_x
_atom_site_fract_y
_atom_site_fract_z
_atom_site_U_iso_or_equiv
_atom_site_adp_type
_atom_site_occupancy
_atom_site_site_symmetry_order
_atom_site_calc_flag
_atom_site_refinement_flags_posn
_atom_site_refinement_flags_adp
_atom_site_refinement_flags_occupancy
C2 C 0.80403(13) 0.0867(2) -0.04441(9) 0.0131(3) Uani 1 1 d . . .
C4 C 0.80640(13) -0.0226(2) 0.06524(9) 0.0149(4) Uani 1 1 d . . .
H4 H 0.8287 -0.0668 0.1093 0.018 Uiso 1 1 calc R U .
C5 C 0.71354(14) 0.0009(2) 0.04733(9) 0.0170(4) Uani 1 1 d . . .
H5 H 0.6607 -0.0243 0.0760 0.020 Uiso 1 1 calc R U .
C6 C 0.83380(13) 0.1536(2) -0.11570(9) 0.0158(4) Uani 1 1 d . . .
C7 C 0.91948(14) 0.2527(3) -0.12350(10) 0.0198(4) Uani 1 1 d . . .
H7 H 0.9559 0.2816 -0.0832 0.024 Uiso 1 1 calc R U .
C8 C 0.95037(17) 0.3080(3) -0.19129(10) 0.0273(5) Uani 1 1 d . . .
H8 H 1.0075 0.3738 -0.1964 0.033 Uiso 1 1 calc R U .
C9 C 0.89612(18) 0.2654(3) -0.25133(10) 0.0321(5) Uani 1 1 d . . .
H9 H 0.9175 0.2998 -0.2969 0.038 Uiso 1 1 calc R U .
C10 C 0.81038(19) 0.1719(3) -0.24347(10) 0.0328(5) Uani 1 1 d . . .
H10 H 0.7735 0.1459 -0.2839 0.039 Uiso 1 1 calc R U .
C11 C 0.77828(16) 0.1160(3) -0.17597(9) 0.0234(4) Uani 1 1 d . . .
H11 H 0.7201 0.0539 -0.1712 0.028 Uiso 1 1 calc R U .
N1 N 0.71343(11) 0.0697(2) -0.02189(8) 0.0157(3) Uani 1 1 d D . .
H1 H 0.6637(10) 0.113(3) -0.0420(9) 0.019 Uiso 1 1 d D U .
N3 N 0.86259(11) 0.0295(2) 0.00755(7) 0.0129(3) Uani 1 1 d . . .
Cl Cl 1.01813(3) 0.25803(6) 0.07480(2) 0.01697(12) Uani 1 1 d . . .
Cu Cu 1.0000 0.0000 0.0000 0.01123(10) Uani 1 2 d S . P

loop_
_atom_site_aniso_label
_atom_site_aniso_U_11
_atom_site_aniso_U_22
_atom_site_aniso_U_33
_atom_site_aniso_U_23
_atom_site_aniso_U_13
_atom_site_aniso_U_12
C2 0.0115(9) 0.0104(8) 0.0174(8) -0.0025(6) -0.0008(7) 0.0007(7)
C4 0.0148(9) 0.0142(8) 0.0158(8) 0.0008(6) 0.0018(7) 0.0001(7)
C5 0.0145(9) 0.0167(9) 0.0196(9) -0.0017(6) 0.0044(7) -0.0013(8)
C6 0.0176(10) 0.0132(8) 0.0165(8) -0.0015(6) -0.0006(7) 0.0047(8)
C7 0.0203(10) 0.0193(9) 0.0198(8) 0.0021(7) 0.0031(8) 0.0028(8)
C8 0.0302(12) 0.0225(10) 0.0294(11) 0.0065(8) 0.0112(9) 0.0057(10)
C9 0.0521(16) 0.0275(11) 0.0166(9) 0.0024(8) 0.0111(9) 0.0103(11)
C10 0.0560(16) 0.0268(10) 0.0155(9) -0.0039(8) -0.0066(9) 0.0047(11)
C11 0.0303(12) 0.0185(9) 0.0213(9) -0.0024(7) -0.0057(8) 0.0002(9)
N1 0.0099(8) 0.0160(7) 0.0211(7) -0.0024(6) -0.0019(6) 0.0023(7)
N3 0.0103(8) 0.0144(7) 0.0142(7) -0.0008(5) 0.0006(6) 0.0000(6)
Cl 0.0116(2) 0.0187(2) 0.0206(2) -0.00593(17) 0.00310(17) -0.00209(18)
Cu 0.00717(17) 0.01356(17) 0.01297(17) -0.00050(11) 0.00067(10) -0.00024(12)

loop_
_atom_type_symbol
_atom_type_description
_atom_type_scat_dispersion_real
_atom_type_scat_dispersion_imag
_atom_type_scat_source
C C 0.0033 0.0016 'International Tables Vol C Tables 4.2.6.8 and 6.1.1.4'
H H 0.0000 0.0000 'International Tables Vol C Tables 4.2.6.8 and 6.1.1.4'
N N 0.0061 0.0033 'International Tables Vol C Tables 4.2.6.8 and 6.1.1.4'
Cl Cl 0.1484 0.1585 'International Tables Vol C Tables 4.2.6.8 and 6.1.1.4'
Cu Cu 0.3201 1.2651 'International Tables Vol C Tables 4.2.6.8 and 6.1.1.4'

loop_
_geom_angle_atom_site_label_1
_geom_angle_atom_site_label_2
_geom_angle_atom_site_label_3
_geom_angle
_geom_angle_site_symmetry_1
_geom_angle_site_symmetry_3
N3 C2 N1 109.38(15) . .
N3 C2 C6 125.19(16) . .
N1 C2 C6 125.42(16) . .
C5 C4 N3 109.06(15) . .
C5 C4 H4 125.5 . .
N3 C4 H4 125.5 . .
C4 C5 N1 105.88(15) . .
C4 C5 H5 127.1 . .
N1 C5 H5 127.1 . .
C11 C6 C7 119.58(16) . .
C11 C6 C2 120.52(17) . .
C7 C6 C2 119.89(15) . .
C8 C7 C6 120.16(18) . .
C8 C7 H7 119.9 . .
C6 C7 H7 119.9 . .
C9 C8 C7 120.0(2) . .
C9 C8 H8 120.0 . .
C7 C8 H8 120.0 . .
C10 C9 C8 119.86(18) . .
C10 C9 H9 120.1 . .
C8 C9 H9 120.1 . .
C9 C10 C11 120.87(19) . .
C9 C10 H10 119.6 . .
C11 C10 H10 119.6 . .
C10 C11 C6 119.5(2) . .
C10 C11 H11 120.3 . .
C6 C11 H11 120.3 . .
C2 N1 C5 108.77(15) . .
C2 N1 H1 127.5(13) . .
C5 N1 H1 122.6(13) . .
C2 N3 C4 106.90(15) . .
C2 N3 Cu 126.34(11) . .
C4 N3 Cu 126.48(12) . .
N3 Cu N3 180.0 5_755 .
N3 Cu Cl 89.00(4) 5_755 5_755
N3 Cu Cl 91.00(4) . 5_755
N3 Cu Cl 91.00(4) 5_755 .
N3 Cu Cl 89.01(4) . .
Cl Cu Cl 180.0 5_755 .

loop_
_geom_bond_atom_site_label_1
_geom_bond_atom_site_label_2
_geom_bond_distance
_geom_bond_site_symmetry_2
C2 N3 1.330(2) .
C2 N1 1.344(2) .
C2 C6 1.467(2) .
C4 C5 1.356(3) .
C4 N3 1.381(2) .
C4 H4 0.9300 .
C5 N1 1.374(2) .
C5 H5 0.9300 .
C6 C11 1.390(2) .
C6 C7 1.397(3) .
C7 C8 1.388(3) .
C7 H7 0.9300 .
C8 C9 1.384(3) .
C8 H8 0.9300 .
C9 C10 1.379(3) .
C9 H9 0.9300 .
C10 C11 1.390(3) .
C10 H10 0.9300 .
C11 H11 0.9300 .
N1 H1 0.848(9) .
N3 Cu 1.9455(16) .
Cl Cu 2.2962(4) .
Cu N3 1.9455(16) 5_755
Cu Cl 2.2962(4) 5_755
